data_4067153
loop_
_publ_author_name
'Yuki, Masahiro'
'Miyake, Yoshihiro'
'Nishibayashi, Yoshiaki'

_publ_section_title
;
 Preparation of Thiolate-Bridged Dinuclear Ruthenium Complexes Bearing a
 Phosphine Ligand and Application to Propargylic Reduction of Propargylic
 Alcohols with 2-Propanol
;
_journal_issue 22
_journal_name_full Organometallics
_journal_page_first 5994
_journal_paper_doi 10.1021/om100852x
_journal_volume 29
_journal_year 2010
_chemical_formula_sum 'C36 H36 Cl2 F6 O7 P Ru2 S4'
_chemical_formula_weight 1126.90
_chemical_name_systematic
;
 ?
;
_space_group_IT_number 7
_symmetry_cell_setting monoclinic
_symmetry_space_group_name_Hall 'P -2yac'
_symmetry_space_group_name_H-M 'P 1 n 1'
_atom_sites_solution_hydrogens geom
_atom_sites_solution_primary direct
_atom_sites_solution_secondary difmap
_audit_creation_method SHELXL-97
_cell_angle_alpha 90.00
_cell_angle_beta 104.493(5)
_cell_angle_gamma 90.00
_cell_formula_units_Z 2
_cell_length_a 11.6815(9)
_cell_length_b 12.2521(12)
_cell_length_c 15.3294(15)
_cell_measurement_temperature 173(2)
_cell_volume 2124.2(3)
_computing_structure_refinement 'SHELXL-97 (Sheldrick, 2008)'
_diffrn_ambient_temperature 173(2)
_diffrn_measured_fraction_theta_full 0.994
_diffrn_measured_fraction_theta_max 0.994
_diffrn_radiation_monochromator graphite
_diffrn_radiation_source 'fine-focus sealed tube'
_diffrn_radiation_type MoK\a
_diffrn_radiation_wavelength 0.71069
_diffrn_reflns_av_R_equivalents 0.0710
_diffrn_reflns_av_sigmaI/netI 0.0957
_diffrn_reflns_limit_h_max 14
_diffrn_reflns_limit_h_min -15
_diffrn_reflns_limit_k_max 15
_diffrn_reflns_limit_k_min -15
_diffrn_reflns_limit_l_max 19
_diffrn_reflns_limit_l_min -19
_diffrn_reflns_number 19363
_diffrn_reflns_theta_full 27.46
_diffrn_reflns_theta_max 27.46
_diffrn_reflns_theta_min 3.02
_exptl_absorpt_coefficient_mu 1.144
_exptl_absorpt_correction_T_max 0.9116
_exptl_absorpt_correction_T_min 0.8296
_exptl_absorpt_correction_type numerical
_exptl_crystal_colour green
_exptl_crystal_density_diffrn 1.762
_exptl_crystal_density_method 'not measured'
_exptl_crystal_description platelet
_exptl_crystal_F_000 1126
_exptl_crystal_size_max 0.25
_exptl_crystal_size_mid 0.25
_exptl_crystal_size_min 0.05
_refine_diff_density_max 1.901
_refine_diff_density_min -1.669
_refine_diff_density_rms 0.152
_refine_ls_abs_structure_details 'Flack H D (1983), Acta Cryst. A39, 876-881'
_refine_ls_abs_structure_Flack 0.03(4)
_refine_ls_extinction_method none
_refine_ls_goodness_of_fit_ref 1.123
_refine_ls_hydrogen_treatment riding
_refine_ls_matrix_type full
_refine_ls_number_parameters 528
_refine_ls_number_reflns 9030
_refine_ls_number_restraints 2
_refine_ls_restrained_S_all 1.123
_refine_ls_R_factor_all 0.0858
_refine_ls_R_factor_gt 0.0525
_refine_ls_shift/su_max 0.000
_refine_ls_shift/su_mean 0.000
_refine_ls_structure_factor_coef Fsqd
_refine_ls_weighting_details 'calc w=1/[\s^2^(Fo^2^)+(0.0498P)^2^+1.5269P] where P=(Fo^2^+2Fc^2^)/3'
_refine_ls_weighting_scheme calc
_refine_ls_wR_factor_gt 0.1125
_refine_ls_wR_factor_ref 0.1397
_reflns_number_gt 6508
_reflns_number_total 9030
_reflns_threshold_expression >2\s(I)
_cod_data_source_file om100852x_si_002.cif
_cod_data_source_block 4b
_cod_database_code 4067153

loop_
_symmetry_equiv_pos_as_xyz
'x, y, z'
'x+1/2, -y, z+1/2'

loop_
_atom_site_label
_atom_site_type_symbol
_atom_site_fract_x
_atom_site_fract_y
_atom_site_fract_z
_atom_site_U_iso_or_equiv
_atom_site_adp_type
_atom_site_occupancy
_atom_site_symmetry_multiplicity
_atom_site_calc_flag
_atom_site_refinement_flags
C1 C 0.4385(8) 0.3765(9) 0.1486(6) 0.047(2) Uani 1 1 d .
H1 H 0.4432 0.3699 0.0892 0.057 Uiso 1 1 calc R
C2 C 0.4986(8) 0.4558(7) 0.2111(6) 0.041(2) Uani 1 1 d .
H2 H 0.5495 0.5095 0.1999 0.049 Uiso 1 1 calc R
C3 C 0.4677(8) 0.4387(8) 0.2920(7) 0.050(3) Uani 1 1 d .
H3 H 0.4928 0.4803 0.3440 0.060 Uiso 1 1 calc R
C4 C 0.3901(8) 0.3457(8) 0.2815(7) 0.047(2) Uani 1 1 d .
H4 H 0.3584 0.3148 0.3257 0.056 Uiso 1 1 calc R
C5 C 0.3712(7) 0.3101(8) 0.1905(7) 0.048(3) Uani 1 1 d .
H5 H 0.3227 0.2528 0.1639 0.057 Uiso 1 1 calc R
C6 C 0.5889(7) 0.3403(8) 0.4971(6) 0.037(2) Uani 1 1 d .
C7 C 0.6319(8) 0.4421(8) 0.5306(6) 0.043(2) Uani 1 1 d .
H7 H 0.6998 0.4699 0.5176 0.052 Uiso 1 1 calc R
C8 C 0.5744(10) 0.5018(9) 0.5829(7) 0.056(3) Uani 1 1 d .
H8 H 0.6051 0.5687 0.6064 0.067 Uiso 1 1 calc R
C9 C 0.4705(10) 0.4625(10) 0.6009(7) 0.061(3) Uani 1 1 d .
H9 H 0.4309 0.5038 0.6350 0.073 Uiso 1 1 calc R
C10 C 0.4268(9) 0.3615(10) 0.5675(7) 0.054(3) Uani 1 1 d .
H10 H 0.3591 0.3338 0.5810 0.065 Uiso 1 1 calc R
C11 C 0.4836(9) 0.3022(8) 0.5144(6) 0.045(2) Uani 1 1 d .
H11 H 0.4517 0.2362 0.4898 0.054 Uiso 1 1 calc R
C12 C 0.8032(7) 0.3018(7) 0.4402(5) 0.0282(17) Uani 1 1 d .
C13 C 0.8482(7) 0.3224(7) 0.3650(5) 0.0320(18) Uani 1 1 d .
C14 C 0.9669(7) 0.3495(7) 0.3749(6) 0.037(2) Uani 1 1 d .
H14 H 0.9953 0.3642 0.3247 0.044 Uiso 1 1 calc R
C15 C 1.0417(8) 0.3543(7) 0.4607(6) 0.043(2) Uani 1 1 d .
H15 H 1.1212 0.3713 0.4680 0.052 Uiso 1 1 calc R
C16 C 0.9984(9) 0.3337(7) 0.5358(6) 0.044(2) Uani 1 1 d .
H16 H 1.0491 0.3380 0.5931 0.053 Uiso 1 1 calc R
C17 C 0.8825(7) 0.3074(8) 0.5264(6) 0.040(2) Uani 1 1 d .
H17 H 0.8553 0.2929 0.5773 0.048 Uiso 1 1 calc R
C18 C 0.6406(7) 0.1257(8) 0.4459(6) 0.035(2) Uani 1 1 d .
C19 C 0.5961(7) 0.0545(7) 0.3740(6) 0.0320(18) Uani 1 1 d .
C20 C 0.5856(7) -0.0583(7) 0.3895(6) 0.039(2) Uani 1 1 d .
H20 H 0.5557 -0.1055 0.3417 0.046 Uiso 1 1 calc R
C21 C 0.6205(8) -0.0976(8) 0.4772(6) 0.041(2) Uani 1 1 d .
H21 H 0.6139 -0.1717 0.4881 0.049 Uiso 1 1 calc R
C22 C 0.6649(8) -0.0279(9) 0.5483(6) 0.048(2) Uani 1 1 d .
H22 H 0.6878 -0.0554 0.6067 0.057 Uiso 1 1 calc R
C23 C 0.6757(8) 0.0826(8) 0.5335(6) 0.042(2) Uani 1 1 d .
H23 H 0.7063 0.1287 0.5819 0.050 Uiso 1 1 calc R
C24 C 0.5933(7) 0.1210(8) 0.0616(5) 0.0335(19) Uani 1 1 d .
C25 C 0.6605(7) 0.0215(7) 0.0902(5) 0.0334(19) Uani 1 1 d .
C26 C 0.7837(7) 0.0475(7) 0.1070(5) 0.0311(18) Uani 1 1 d .
C27 C 0.7936(7) 0.1613(8) 0.0896(5) 0.036(2) Uani 1 1 d .
C28 C 0.6760(7) 0.2083(7) 0.0610(5) 0.0331(19) Uani 1 1 d .
C29 C 0.4624(8) 0.1219(9) 0.0279(6) 0.049(3) Uani 1 1 d .
H29A H 0.4359 0.1950 0.0116 0.074 Uiso 1 1 calc R
H29B H 0.4272 0.0958 0.0742 0.074 Uiso 1 1 calc R
H29C H 0.4394 0.0754 -0.0240 0.074 Uiso 1 1 calc R
C30 C 0.6103(8) -0.0896(8) 0.0911(6) 0.045(2) Uani 1 1 d .
H30A H 0.5976 -0.1215 0.0323 0.067 Uiso 1 1 calc R
H30B H 0.5364 -0.0852 0.1076 0.067 Uiso 1 1 calc R
H30C H 0.6645 -0.1341 0.1340 0.067 Uiso 1 1 calc R
C31 C 0.8844(8) -0.0311(9) 0.1306(6) 0.052(3) Uani 1 1 d .
H31A H 0.8925 -0.0675 0.0770 0.078 Uiso 1 1 calc R
H31B H 0.8695 -0.0839 0.1726 0.078 Uiso 1 1 calc R
H31C H 0.9560 0.0078 0.1573 0.078 Uiso 1 1 calc R
C32 C 0.9054(9) 0.2221(9) 0.0904(7) 0.056(3) Uani 1 1 d .
H32A H 0.9250 0.2121 0.0338 0.083 Uiso 1 1 calc R
H32B H 0.9685 0.1946 0.1382 0.083 Uiso 1 1 calc R
H32C H 0.8942 0.2984 0.1000 0.083 Uiso 1 1 calc R
C33 C 0.6504(9) 0.3193(9) 0.0241(7) 0.050(3) Uani 1 1 d .
H33A H 0.6496 0.3692 0.0722 0.075 Uiso 1 1 calc R
H33B H 0.5746 0.3199 -0.0186 0.075 Uiso 1 1 calc R
H33C H 0.7103 0.3409 -0.0053 0.075 Uiso 1 1 calc R
C34 C 1.2168(8) -0.0161(9) 0.3232(6) 0.049(3) Uani 1 1 d .
C35 C 0.7327(9) -0.3410(7) 0.3620(6) 0.044(2) Uani 1 1 d .
C36 C 0.1864(9) 0.6634(9) 0.2803(8) 0.055(3) Uani 1 1 d .
H36A H 0.1348 0.6649 0.2199 0.066 Uiso 1 1 calc R
H36B H 0.1547 0.7137 0.3171 0.066 Uiso 1 1 calc R
O1 O 0.8177(5) 0.0730(5) 0.3176(3) 0.0328(13) Uani 1 1 d .
O3 O 1.2480(6) 0.1634(7) 0.4086(5) 0.067(2) Uani 1 1 d .
O4 O 1.1591(8) 0.1668(6) 0.2488(5) 0.072(2) Uani 1 1 d .
O2 O 1.0497(6) 0.0960(7) 0.3524(6) 0.078(3) Uani 1 1 d .
O6 O 0.7583(6) -0.3101(7) 0.2041(4) 0.059(2) Uani 1 1 d .
O7 O 0.9327(5) -0.2976(6) 0.3292(5) 0.061(2) Uani 1 1 d .
O5 O 0.7837(6) -0.1549(5) 0.3076(5) 0.0468(16) Uani 1 1 d .
F1 F 1.1466(5) -0.0746(6) 0.2588(4) 0.0712(19) Uani 1 1 d .
F2 F 1.2403(8) -0.0746(6) 0.3969(5) 0.101(3) Uani 1 1 d .
F3 F 1.3176(6) -0.0140(7) 0.2970(6) 0.102(3) Uani 1 1 d .
F4 F 0.6164(5) -0.3214(5) 0.3375(4) 0.0592(16) Uani 1 1 d .
F5 F 0.7688(5) -0.3163(5) 0.4499(4) 0.0546(15) Uani 1 1 d .
F6 F 0.7442(6) -0.4482(5) 0.3556(5) 0.0715(18) Uani 1 1 d .
P1 P 0.64918(19) 0.2665(2) 0.41687(14) 0.0327(5) Uani 1 1 d .
S1 S 0.75045(19) 0.32125(19) 0.25474(14) 0.0322(5) Uani 1 1 d .
S2 S 0.54508(17) 0.10490(17) 0.26222(14) 0.0311(4) Uani 1 1 d .
S3 S 1.16348(19) 0.1190(2) 0.33386(16) 0.0455(6) Uani 1 1 d .
S4 S 0.8118(2) -0.2672(2) 0.29290(15) 0.0421(5) Uani 1 1 d .
Ru1 Ru 0.56205(5) 0.29105(5) 0.26917(4) 0.03101(16) Uani 1 1 d .
Ru2 Ru 0.70092(5) 0.14799(5) 0.19931(4) 0.02869(15) Uani 1 1 d .
Cl1 Cl 0.3273(3) 0.7060(3) 0.2766(3) 0.0847(11) Uani 1 1 d .
Cl2 Cl 0.1874(3) 0.5309(3) 0.3246(2) 0.0698(8) Uani 1 1 d .

loop_
_atom_site_aniso_label
_atom_site_aniso_U_11
_atom_site_aniso_U_22
_atom_site_aniso_U_33
_atom_site_aniso_U_23
_atom_site_aniso_U_13
_atom_site_aniso_U_12
C1 0.049(6) 0.057(7) 0.027(5) 0.010(4) -0.006(4) 0.012(5)
C2 0.053(5) 0.025(5) 0.037(5) 0.015(4) -0.005(4) 0.013(4)
C3 0.047(6) 0.039(6) 0.055(6) -0.004(5) -0.002(4) 0.027(4)
C4 0.038(5) 0.045(6) 0.056(6) 0.003(5) 0.011(4) 0.003(4)
C5 0.017(4) 0.048(6) 0.069(7) 0.001(5) -0.008(4) 0.009(4)
C6 0.033(5) 0.048(6) 0.028(4) 0.003(4) 0.008(3) 0.007(4)
C7 0.049(5) 0.049(6) 0.035(5) -0.006(4) 0.016(4) -0.001(4)
C8 0.084(8) 0.041(6) 0.050(6) -0.004(5) 0.030(5) 0.000(5)
C9 0.078(8) 0.066(8) 0.046(6) 0.002(6) 0.030(5) 0.025(6)
C10 0.040(6) 0.073(8) 0.055(6) 0.003(6) 0.025(4) 0.013(5)
C11 0.050(6) 0.052(6) 0.036(5) -0.001(4) 0.016(4) 0.008(5)
C12 0.028(4) 0.029(5) 0.027(4) 0.003(3) 0.005(3) -0.001(3)
C13 0.032(5) 0.027(4) 0.033(5) -0.002(3) 0.002(3) 0.002(3)
C14 0.036(5) 0.037(5) 0.039(5) -0.005(4) 0.012(3) -0.009(4)
C15 0.029(5) 0.040(6) 0.054(6) -0.010(4) 0.000(4) -0.007(4)
C16 0.056(6) 0.031(5) 0.038(5) -0.007(4) -0.003(4) 0.002(4)
C17 0.036(5) 0.050(6) 0.029(5) -0.006(4) 0.001(3) 0.006(4)
C18 0.037(5) 0.045(5) 0.029(4) -0.003(4) 0.016(3) -0.004(4)
C19 0.029(4) 0.032(5) 0.037(5) 0.002(4) 0.011(3) -0.004(3)
C20 0.041(5) 0.037(5) 0.042(5) 0.002(4) 0.018(4) -0.002(4)
C21 0.050(6) 0.032(5) 0.050(6) 0.010(4) 0.027(4) 0.005(4)
C22 0.059(6) 0.052(6) 0.037(5) 0.011(5) 0.022(4) 0.017(5)
C23 0.047(5) 0.048(6) 0.032(5) 0.002(4) 0.013(4) 0.005(4)
C24 0.036(5) 0.050(5) 0.009(4) -0.005(4) -0.004(3) -0.001(4)
C25 0.035(4) 0.041(5) 0.022(4) 0.000(4) 0.002(3) 0.004(4)
C26 0.033(4) 0.039(5) 0.022(4) -0.011(4) 0.009(3) -0.008(4)
C27 0.042(5) 0.051(6) 0.014(4) -0.006(4) 0.008(3) -0.001(4)
C28 0.041(5) 0.036(5) 0.020(4) 0.002(3) 0.005(3) -0.003(4)
C29 0.057(6) 0.049(6) 0.034(5) -0.004(5) -0.004(4) 0.001(5)
C30 0.051(6) 0.048(6) 0.033(5) -0.010(4) 0.005(4) -0.011(5)
C31 0.039(5) 0.077(8) 0.040(5) -0.006(5) 0.012(4) 0.007(5)
C32 0.058(6) 0.068(8) 0.048(6) 0.005(5) 0.026(5) -0.010(5)
C33 0.067(7) 0.045(6) 0.034(5) 0.016(5) 0.005(4) 0.000(5)
C34 0.037(5) 0.070(8) 0.038(5) 0.011(5) 0.006(4) -0.001(5)
C35 0.054(6) 0.029(5) 0.046(6) -0.006(4) 0.009(4) 0.007(4)
C36 0.062(7) 0.045(6) 0.062(7) -0.004(5) 0.025(5) -0.005(5)
O1 0.032(3) 0.043(4) 0.020(3) 0.001(3) 0.001(2) 0.003(2)
O3 0.049(4) 0.087(6) 0.059(5) -0.021(4) 0.003(3) -0.026(4)
O4 0.104(6) 0.051(5) 0.052(5) 0.003(4) 0.003(4) 0.002(4)
O2 0.034(4) 0.094(7) 0.115(7) -0.047(5) 0.032(4) -0.014(4)
O6 0.064(4) 0.081(6) 0.029(4) -0.015(4) 0.005(3) 0.011(4)
O7 0.030(4) 0.078(6) 0.068(5) 0.008(4) 0.001(3) 0.015(3)
O5 0.062(4) 0.026(3) 0.052(4) 0.000(3) 0.015(3) 0.004(3)
F1 0.068(4) 0.067(5) 0.064(4) -0.026(3) -0.010(3) 0.012(3)
F2 0.181(8) 0.075(6) 0.042(4) 0.018(4) 0.020(4) 0.017(5)
F3 0.064(5) 0.094(6) 0.163(8) -0.007(6) 0.060(5) 0.008(4)
F4 0.037(3) 0.058(4) 0.080(4) -0.008(3) 0.011(3) -0.007(3)
F5 0.072(4) 0.052(4) 0.037(3) -0.002(3) 0.010(3) -0.006(3)
F6 0.100(5) 0.028(3) 0.085(5) -0.004(3) 0.020(4) 0.005(3)
P1 0.0348(12) 0.0396(13) 0.0242(11) 0.0005(10) 0.0079(8) 0.0006(10)
S1 0.0373(12) 0.0369(12) 0.0217(10) 0.0005(9) 0.0060(8) -0.0043(9)
S2 0.0304(11) 0.0314(11) 0.0300(10) 0.0011(9) 0.0050(8) -0.0005(9)
S3 0.0361(13) 0.0561(16) 0.0405(13) -0.0087(12) 0.0027(9) -0.0064(11)
S4 0.0423(13) 0.0518(15) 0.0308(12) -0.0003(10) 0.0062(9) 0.0032(11)
Ru1 0.0309(3) 0.0327(4) 0.0271(3) 0.0009(3) 0.0028(2) 0.0015(3)
Ru2 0.0304(3) 0.0335(4) 0.0204(3) 0.0003(3) 0.0031(2) -0.0017(3)
Cl1 0.059(2) 0.071(2) 0.133(3) 0.007(2) 0.0404(19) 0.0024(15)
Cl2 0.083(2) 0.0599(19) 0.078(2) 0.0025(15) 0.0418(15) 0.0061(15)

loop_
_atom_type_symbol
_atom_type_description
_atom_type_scat_dispersion_real
_atom_type_scat_dispersion_imag
_atom_type_scat_source
C C 0.0033 0.0016 'International Tables Vol C Tables 4.2.6.8 and 6.1.1.4'
H H 0.0000 0.0000 'International Tables Vol C Tables 4.2.6.8 and 6.1.1.4'
O O 0.0106 0.0060 'International Tables Vol C Tables 4.2.6.8 and 6.1.1.4'
F F 0.0171 0.0103 'International Tables Vol C Tables 4.2.6.8 and 6.1.1.4'
P P 0.1023 0.0942 'International Tables Vol C Tables 4.2.6.8 and 6.1.1.4'
S S 0.1246 0.1234 'International Tables Vol C Tables 4.2.6.8 and 6.1.1.4'
Ru Ru -1.2594 0.8363 'International Tables Vol C Tables 4.2.6.8 and 6.1.1.4'
Cl Cl 0.1484 0.1585 'International Tables Vol C Tables 4.2.6.8 and 6.1.1.4'

loop_
_geom_angle_atom_site_label_1
_geom_angle_atom_site_label_2
_geom_angle_atom_site_label_3
_geom_angle
C5 C1 C2 109.2(9)
C5 C1 Ru1 71.1(5)
C2 C1 Ru1 70.3(4)
C5 C1 H1 125.4
C2 C1 H1 125.4
Ru1 C1 H1 124.8
C3 C2 C1 107.6(9)
C3 C2 Ru1 69.3(5)
C1 C2 Ru1 73.3(5)
C3 C2 H2 126.2
C1 C2 H2 126.2
Ru1 C2 H2 122.9
C2 C3 C4 108.5(9)
C2 C3 Ru1 74.3(5)
C4 C3 Ru1 69.9(5)
C2 C3 H3 125.8
C4 C3 H3 125.8
Ru1 C3 H3 121.7
C5 C4 C3 106.9(9)
C5 C4 Ru1 74.9(5)
C3 C4 Ru1 71.5(5)
C5 C4 H4 126.6
C3 C4 H4 126.6
Ru1 C4 H4 118.9
C1 C5 C4 107.8(9)
C1 C5 Ru1 73.3(5)
C4 C5 Ru1 67.7(5)
C1 C5 H5 126.1
C4 C5 H5 126.1
Ru1 C5 H5 124.5
C7 C6 C11 118.7(8)
C7 C6 P1 122.2(7)
C11 C6 P1 118.2(7)
C8 C7 C6 120.4(9)
C8 C7 H7 119.8
C6 C7 H7 119.8
C7 C8 C9 120.5(10)
C7 C8 H8 119.8
C9 C8 H8 119.8
C10 C9 C8 119.5(9)
C10 C9 H9 120.2
C8 C9 H9 120.2
C11 C10 C9 120.0(10)
C11 C10 H10 120.0
C9 C10 H10 120.0
C10 C11 C6 120.7(10)
C10 C11 H11 119.6
C6 C11 H11 119.6
C13 C12 C17 117.8(8)
C13 C12 P1 116.3(6)
C17 C12 P1 125.9(7)
C14 C13 C12 121.3(7)
C14 C13 S1 119.1(6)
C12 C13 S1 119.5(6)
C15 C14 C13 119.2(8)
C15 C14 H14 120.4
C13 C14 H14 120.4
C14 C15 C16 120.2(9)
C14 C15 H15 119.9
C16 C15 H15 119.9
C17 C16 C15 120.8(8)
C17 C16 H16 119.6
C15 C16 H16 119.6
C16 C17 C12 120.8(9)
C16 C17 H17 119.6
C12 C17 H17 119.6
C19 C18 C23 118.7(9)
C19 C18 P1 116.0(6)
C23 C18 P1 125.3(7)
C18 C19 C20 120.5(8)
C18 C19 S2 120.7(7)
C20 C19 S2 118.6(7)
C21 C20 C19 119.0(8)
C21 C20 H20 120.5
C19 C20 H20 120.5
C22 C21 C20 120.8(9)
C22 C21 H21 119.6
C20 C21 H21 119.6
C21 C22 C23 120.5(9)
C21 C22 H22 119.8
C23 C22 H22 119.8
C22 C23 C18 120.5(9)
C22 C23 H23 119.7
C18 C23 H23 119.7
C28 C24 C25 108.1(7)
C28 C24 C29 128.6(8)
C25 C24 C29 122.8(8)
C28 C24 Ru2 70.8(4)
C25 C24 Ru2 72.6(4)
C29 C24 Ru2 128.7(6)
C26 C25 C24 108.1(8)
C26 C25 C30 125.7(8)
C24 C25 C30 125.9(8)
C26 C25 Ru2 72.4(5)
C24 C25 Ru2 69.1(4)
C30 C25 Ru2 129.6(6)
C27 C26 C25 107.9(7)
C27 C26 C31 125.3(8)
C25 C26 C31 126.6(8)
C27 C26 Ru2 69.7(4)
C25 C26 Ru2 70.5(4)
C31 C26 Ru2 129.2(6)
C26 C27 C28 109.2(7)
C26 C27 C32 126.4(8)
C28 C27 C32 124.1(9)
C26 C27 Ru2 73.1(4)
C28 C27 Ru2 69.8(4)
C32 C27 Ru2 128.1(6)
C24 C28 C27 106.8(8)
C24 C28 C33 127.9(8)
C27 C28 C33 124.6(8)
C24 C28 Ru2 70.8(4)
C27 C28 Ru2 71.8(4)
C33 C28 Ru2 130.2(7)
C24 C29 H29A 109.5
C24 C29 H29B 109.5
H29A C29 H29B 109.5
C24 C29 H29C 109.5
H29A C29 H29C 109.5
H29B C29 H29C 109.5
C25 C30 H30A 109.5
C25 C30 H30B 109.5
H30A C30 H30B 109.5
C25 C30 H30C 109.5
H30A C30 H30C 109.5
H30B C30 H30C 109.5
C26 C31 H31A 109.5
C26 C31 H31B 109.5
H31A C31 H31B 109.5
C26 C31 H31C 109.5
H31A C31 H31C 109.5
H31B C31 H31C 109.5
C27 C32 H32A 109.5
C27 C32 H32B 109.5
H32A C32 H32B 109.5
C27 C32 H32C 109.5
H32A C32 H32C 109.5
H32B C32 H32C 109.5
C28 C33 H33A 109.5
C28 C33 H33B 109.5
H33A C33 H33B 109.5
C28 C33 H33C 109.5
H33A C33 H33C 109.5
H33B C33 H33C 109.5
F2 C34 F1 107.7(9)
F2 C34 F3 105.0(9)
F1 C34 F3 102.3(9)
F2 C34 S3 115.6(8)
F1 C34 S3 113.8(7)
F3 C34 S3 111.3(8)
F6 C35 F4 105.8(8)
F6 C35 F5 106.6(8)
F4 C35 F5 106.4(7)
F6 C35 S4 112.1(7)
F4 C35 S4 112.1(7)
F5 C35 S4 113.4(7)
Cl1 C36 Cl2 112.0(6)
Cl1 C36 H36A 109.2
Cl2 C36 H36A 109.2
Cl1 C36 H36B 109.2
Cl2 C36 H36B 109.2
H36A C36 H36B 107.9
C18 P1 C12 107.3(4)
C18 P1 C6 104.9(4)
C12 P1 C6 106.6(4)
C18 P1 Ru1 109.8(3)
C12 P1 Ru1 110.2(3)
C6 P1 Ru1 117.5(3)
C13 S1 Ru1 108.1(3)
C13 S1 Ru2 113.4(3)
Ru1 S1 Ru2 74.28(7)
C19 S2 Ru1 107.3(3)
C19 S2 Ru2 111.7(3)
Ru1 S2 Ru2 74.06(7)
O4 S3 O3 116.2(5)
O4 S3 O2 115.8(5)
O3 S3 O2 113.7(5)
O4 S3 C34 103.4(5)
O3 S3 C34 103.9(5)
O2 S3 C34 101.2(5)
O7 S4 O5 115.3(4)
O7 S4 O6 115.0(5)
O5 S4 O6 115.5(4)
O7 S4 C35 103.9(4)
O5 S4 C35 102.4(4)
O6 S4 C35 101.9(5)
C4 Ru1 C3 38.5(4)
C4 Ru1 C2 62.5(4)
C3 Ru1 C2 36.4(4)
C4 Ru1 P1 98.5(3)
C3 Ru1 P1 93.9(3)
C2 Ru1 P1 122.4(2)
C4 Ru1 C5 37.4(4)
C3 Ru1 C5 62.1(4)
C2 Ru1 C5 61.0(3)
P1 Ru1 C5 133.1(3)
C4 Ru1 S2 103.9(3)
C3 Ru1 S2 142.0(3)
C2 Ru1 S2 149.0(2)
P1 Ru1 S2 85.76(8)
C5 Ru1 S2 90.9(3)
C4 Ru1 C1 61.3(4)
C3 Ru1 C1 60.8(4)
C2 Ru1 C1 36.4(3)
P1 Ru1 C1 154.6(3)
C5 Ru1 C1 35.6(4)
S2 Ru1 C1 112.8(3)
C4 Ru1 S1 152.8(3)
C3 Ru1 S1 114.5(3)
C2 Ru1 S1 92.6(3)
P1 Ru1 S1 85.16(8)
C5 Ru1 S1 140.5(3)
S2 Ru1 S1 103.29(8)
C1 Ru1 S1 105.9(3)
C4 Ru1 Ru2 150.5(3)
C3 Ru1 Ru2 161.4(3)
C2 Ru1 Ru2 125.3(3)
P1 Ru1 Ru2 98.18(6)
C5 Ru1 Ru2 116.8(3)
S2 Ru1 Ru2 53.54(6)
C1 Ru1 Ru2 106.7(3)
S1 Ru1 Ru2 53.02(6)
O1 Ru2 C24 145.6(3)
O1 Ru2 C28 148.1(3)
C24 Ru2 C28 38.4(3)
O1 Ru2 C27 109.8(3)
C24 Ru2 C27 63.5(3)
C28 Ru2 C27 38.4(3)
O1 Ru2 C25 107.5(3)
C24 Ru2 C25 38.3(3)
C28 Ru2 C25 63.9(3)
C27 Ru2 C25 62.5(3)
O1 Ru2 C26 90.8(3)
C24 Ru2 C26 63.2(3)
C28 Ru2 C26 63.5(3)
C27 Ru2 C26 37.1(3)
C25 Ru2 C26 37.0(3)
O1 Ru2 S1 91.98(16)
C24 Ru2 S1 121.6(3)
C28 Ru2 S1 90.4(2)
C27 Ru2 S1 95.0(2)
C25 Ru2 S1 153.9(2)
C26 Ru2 S1 128.6(2)
O1 Ru2 S2 87.19(15)
C24 Ru2 S2 92.6(2)
C28 Ru2 S2 123.3(2)
C27 Ru2 S2 155.7(2)
C25 Ru2 S2 96.4(2)
C26 Ru2 S2 129.5(2)
S1 Ru2 S2 101.92(8)
O1 Ru2 Ru1 104.44(15)
C24 Ru2 Ru1 102.5(2)
C28 Ru2 Ru1 102.2(2)
C27 Ru2 Ru1 133.4(2)
C25 Ru2 Ru1 133.6(2)
C26 Ru2 Ru1 164.7(2)
S1 Ru2 Ru1 52.71(6)
S2 Ru2 Ru1 52.40(5)

loop_
_geom_bond_atom_site_label_1
_geom_bond_atom_site_label_2
_geom_bond_distance
C1 C5 1.395(14)
C1 C2 1.421(13)
C1 Ru1 2.294(8)
C1 H1 0.9300
C2 C3 1.392(13)
C2 Ru1 2.256(8)
C2 H2 0.9300
C3 C4 1.440(14)
C3 Ru1 2.192(9)
C3 H3 0.9300
C4 C5 1.425(14)
C4 Ru1 2.170(9)
C4 H4 0.9300
C5 Ru1 2.265(8)
C5 H5 0.9300
C6 C7 1.394(13)
C6 C11 1.402(13)
C6 P1 1.805(9)
C7 C8 1.377(13)
C7 H7 0.9300
C8 C9 1.396(15)
C8 H8 0.9300
C9 C10 1.386(16)
C9 H9 0.9300
C10 C11 1.380(13)
C10 H10 0.9300
C11 H11 0.9300
C12 C13 1.404(11)
C12 C17 1.413(11)
C12 P1 1.797(8)
C13 C14 1.396(11)
C13 S1 1.788(8)
C14 C15 1.385(12)
C14 H14 0.9300
C15 C16 1.393(14)
C15 H15 0.9300
C16 C17 1.364(13)
C16 H16 0.9300
C17 H17 0.9300
C18 C19 1.399(12)
C18 C23 1.405(12)
C18 P1 1.791(10)
C19 C20 1.412(12)
C19 S2 1.778(9)
C20 C21 1.389(12)
C20 H20 0.9300
C21 C22 1.380(14)
C21 H21 0.9300
C22 C23 1.384(13)
C22 H22 0.9300
C23 H23 0.9300
C24 C28 1.444(12)
C24 C25 1.456(12)
C24 C29 1.487(12)
C24 Ru2 2.195(7)
C25 C26 1.433(11)
C25 C30 1.484(12)
C25 Ru2 2.242(8)
C26 C27 1.430(12)
C26 C31 1.493(12)
C26 Ru2 2.267(8)
C27 C28 1.452(12)
C27 C32 1.501(13)
C27 Ru2 2.222(8)
C28 C33 1.474(13)
C28 Ru2 2.195(8)
C29 H29A 0.9600
C29 H29B 0.9600
C29 H29C 0.9600
C30 H30A 0.9600
C30 H30B 0.9600
C30 H30C 0.9600
C31 H31A 0.9600
C31 H31B 0.9600
C31 H31C 0.9600
C32 H32A 0.9600
C32 H32B 0.9600
C32 H32C 0.9600
C33 H33A 0.9600
C33 H33B 0.9600
C33 H33C 0.9600
C34 F2 1.307(11)
C34 F1 1.326(11)
C34 F3 1.336(11)
C34 S3 1.790(12)
C35 F6 1.326(10)
C35 F4 1.338(10)
C35 F5 1.342(11)
C35 S4 1.811(10)
C36 Cl1 1.742(10)
C36 Cl2 1.758(11)
C36 H36A 0.9700
C36 H36B 0.9700
O1 Ru2 2.181(5)
O3 S3 1.421(7)
O4 S3 1.419(8)
O2 S3 1.454(7)
O6 S4 1.447(7)
O7 S4 1.432(6)
O5 S4 1.446(7)
P1 Ru1 2.258(2)
S1 Ru1 2.296(2)
S1 Ru2 2.306(2)
S2 Ru1 2.289(2)
S2 Ru2 2.324(2)
Ru1 Ru2 2.7784(9)

loop_
_geom_torsion_atom_site_label_1
_geom_torsion_atom_site_label_2
_geom_torsion_atom_site_label_3
_geom_torsion_atom_site_label_4
_geom_torsion
C5 C1 C2 C3 -0.4(10)
Ru1 C1 C2 C3 -61.1(6)
C5 C1 C2 Ru1 60.7(6)
C1 C2 C3 C4 1.7(10)
Ru1 C2 C3 C4 -62.0(6)
C1 C2 C3 Ru1 63.7(6)
C2 C3 C4 C5 -2.4(10)
Ru1 C3 C4 C5 -67.2(6)
C2 C3 C4 Ru1 64.8(6)
C2 C1 C5 C4 -1.1(10)
Ru1 C1 C5 C4 59.1(6)
C2 C1 C5 Ru1 -60.3(6)
C3 C4 C5 C1 2.2(10)
Ru1 C4 C5 C1 -62.7(6)
C3 C4 C5 Ru1 64.9(6)
C11 C6 C7 C8 2.7(14)
P1 C6 C7 C8 171.9(7)
C6 C7 C8 C9 -1.8(15)
C7 C8 C9 C10 1.5(16)
C8 C9 C10 C11 -2.2(16)
C9 C10 C11 C6 3.2(15)
C7 C6 C11 C10 -3.4(14)
P1 C6 C11 C10 -173.1(7)
C17 C12 C13 C14 -1.2(12)
P1 C12 C13 C14 -179.4(6)
C17 C12 C13 S1 -177.7(6)
P1 C12 C13 S1 4.1(9)
C12 C13 C14 C15 1.2(13)
S1 C13 C14 C15 177.7(7)
C13 C14 C15 C16 -0.9(14)
C14 C15 C16 C17 0.8(14)
C15 C16 C17 C12 -0.9(14)
C13 C12 C17 C16 1.1(13)
P1 C12 C17 C16 179.1(7)
C23 C18 C19 C20 0.6(12)
P1 C18 C19 C20 -179.9(6)
C23 C18 C19 S2 177.5(6)
P1 C18 C19 S2 -3.0(9)
C18 C19 C20 C21 -0.3(12)
S2 C19 C20 C21 -177.2(6)
C19 C20 C21 C22 0.0(13)
C20 C21 C22 C23 -0.1(14)
C21 C22 C23 C18 0.5(14)
C19 C18 C23 C22 -0.7(13)
P1 C18 C23 C22 179.9(7)
C28 C24 C25 C26 0.0(9)
C29 C24 C25 C26 172.4(8)
Ru2 C24 C25 C26 -62.3(5)
C28 C24 C25 C30 -173.3(8)
C29 C24 C25 C30 -0.8(13)
Ru2 C24 C25 C30 124.4(8)
C28 C24 C25 Ru2 62.3(5)
C29 C24 C25 Ru2 -125.3(8)
C24 C25 C26 C27 0.2(8)
C30 C25 C26 C27 173.5(8)
Ru2 C25 C26 C27 -60.0(5)
C24 C25 C26 C31 -174.8(7)
C30 C25 C26 C31 -1.6(13)
Ru2 C25 C26 C31 125.0(8)
C24 C25 C26 Ru2 60.2(5)
C30 C25 C26 Ru2 -126.5(8)
C25 C26 C27 C28 -0.3(9)
C31 C26 C27 C28 174.8(7)
Ru2 C26 C27 C28 -60.8(5)
C25 C26 C27 C32 -174.2(8)
C31 C26 C27 C32 0.9(13)
Ru2 C26 C27 C32 125.3(8)
C25 C26 C27 Ru2 60.5(5)
C31 C26 C27 Ru2 -124.4(8)
C25 C24 C28 C27 -0.2(9)
C29 C24 C28 C27 -172.0(8)
Ru2 C24 C28 C27 63.3(5)
C25 C24 C28 C33 170.0(8)
C29 C24 C28 C33 -1.9(15)
Ru2 C24 C28 C33 -126.5(9)
C25 C24 C28 Ru2 -63.5(5)
C29 C24 C28 Ru2 124.7(9)
C26 C27 C28 C24 0.3(9)
C32 C27 C28 C24 174.3(8)
Ru2 C27 C28 C24 -62.6(5)
C26 C27 C28 C33 -170.3(8)
C32 C27 C28 C33 3.8(13)
Ru2 C27 C28 C33 126.8(9)
C26 C27 C28 Ru2 62.9(5)
C32 C27 C28 Ru2 -123.1(8)
C19 C18 P1 C12 -112.8(7)
C23 C18 P1 C12 66.6(8)
C19 C18 P1 C6 134.1(6)
C23 C18 P1 C6 -46.5(8)
C19 C18 P1 Ru1 7.0(7)
C23 C18 P1 Ru1 -173.7(7)
C13 C12 P1 C18 110.5(7)
C17 C12 P1 C18 -67.4(8)
C13 C12 P1 C6 -137.4(7)
C17 C12 P1 C6 44.6(9)
C13 C12 P1 Ru1 -8.9(7)
C17 C12 P1 Ru1 173.1(7)
C7 C6 P1 C18 145.1(7)
C11 C6 P1 C18 -45.6(8)
C7 C6 P1 C12 31.4(8)
C11 C6 P1 C12 -159.3(7)
C7 C6 P1 Ru1 -92.7(7)
C11 C6 P1 Ru1 76.6(8)
C14 C13 S1 Ru1 -174.0(6)
C12 C13 S1 Ru1 2.5(8)
C14 C13 S1 Ru2 105.7(7)
C12 C13 S1 Ru2 -77.7(7)
C18 C19 S2 Ru1 -2.3(7)
C20 C19 S2 Ru1 174.7(6)
C18 C19 S2 Ru2 77.0(7)
C20 C19 S2 Ru2 -106.0(6)
F2 C34 S3 O4 173.4(8)
F1 C34 S3 O4 -61.2(8)
F3 C34 S3 O4 53.7(8)
F2 C34 S3 O3 51.6(9)
F1 C34 S3 O3 177.0(7)
F3 C34 S3 O3 -68.0(8)
F2 C34 S3 O2 -66.4(9)
F1 C34 S3 O2 58.9(8)
F3 C34 S3 O2 173.9(7)
F6 C35 S4 O7 -61.7(8)
F4 C35 S4 O7 179.6(6)
F5 C35 S4 O7 59.1(7)
F6 C35 S4 O5 178.0(7)
F4 C35 S4 O5 59.2(7)
F5 C35 S4 O5 -61.3(7)
F6 C35 S4 O6 58.2(8)
F4 C35 S4 O6 -60.6(7)
F5 C35 S4 O6 178.9(6)
C5 C4 Ru1 C3 114.0(9)
C5 C4 Ru1 C2 77.4(6)
C3 C4 Ru1 C2 -36.6(5)
C5 C4 Ru1 P1 -160.4(6)
C3 C4 Ru1 P1 85.6(6)
C3 C4 Ru1 C5 -114.0(9)
C5 C4 Ru1 S2 -72.7(6)
C3 C4 Ru1 S2 173.3(5)
C5 C4 Ru1 C1 35.9(6)
C3 C4 Ru1 C1 -78.1(6)
C5 C4 Ru1 S1 103.6(7)
C3 C4 Ru1 S1 -10.5(10)
C5 C4 Ru1 Ru2 -36.5(9)
C3 C4 Ru1 Ru2 -150.5(5)
C2 C3 Ru1 C4 -117.0(8)
C4 C3 Ru1 C2 117.0(8)
C2 C3 Ru1 P1 144.3(5)
C4 C3 Ru1 P1 -98.8(6)
C2 C3 Ru1 C5 -78.1(6)
C4 C3 Ru1 C5 38.9(6)
C2 C3 Ru1 S2 -127.6(5)
C4 C3 Ru1 S2 -10.7(8)
C2 C3 Ru1 C1 -37.3(6)
C4 C3 Ru1 C1 79.6(6)
C2 C3 Ru1 S1 57.8(6)
C4 C3 Ru1 S1 174.8(5)
C2 C3 Ru1 Ru2 13.7(12)
C4 C3 Ru1 Ru2 130.6(8)
C3 C2 Ru1 C4 38.8(6)
C1 C2 Ru1 C4 -78.1(7)
C1 C2 Ru1 C3 -116.8(9)
C3 C2 Ru1 P1 -43.6(7)
C1 C2 Ru1 P1 -160.5(5)
C3 C2 Ru1 C5 81.4(7)
C1 C2 Ru1 C5 -35.4(6)
C3 C2 Ru1 S2 108.9(6)
C1 C2 Ru1 S2 -8.0(9)
C3 C2 Ru1 C1 116.8(9)
C3 C2 Ru1 S1 -129.6(6)
C1 C2 Ru1 S1 113.6(6)
C3 C2 Ru1 Ru2 -174.7(5)
C1 C2 Ru1 Ru2 68.5(6)
C18 P1 Ru1 C4 97.1(4)
C12 P1 Ru1 C4 -144.9(4)
C6 P1 Ru1 C4 -22.6(4)
C18 P1 Ru1 C3 135.6(4)
C12 P1 Ru1 C3 -106.4(4)
C6 P1 Ru1 C3 15.9(4)
C18 P1 Ru1 C2 159.9(4)
C12 P1 Ru1 C2 -82.1(4)
C6 P1 Ru1 C2 40.2(5)
C18 P1 Ru1 C5 80.9(5)
C12 P1 Ru1 C5 -161.1(5)
C6 P1 Ru1 C5 -38.8(5)
C18 P1 Ru1 S2 -6.3(3)
C12 P1 Ru1 S2 111.6(3)
C6 P1 Ru1 S2 -126.1(4)
C18 P1 Ru1 C1 132.3(7)
C12 P1 Ru1 C1 -109.7(7)
C6 P1 Ru1 C1 12.6(8)
C18 P1 Ru1 S1 -110.1(3)
C12 P1 Ru1 S1 7.9(3)
C6 P1 Ru1 S1 130.2(4)
C18 P1 Ru1 Ru2 -58.6(3)
C12 P1 Ru1 Ru2 59.4(3)
C6 P1 Ru1 Ru2 -178.3(3)
C1 C5 Ru1 C4 117.9(9)
C1 C5 Ru1 C3 77.8(7)
C4 C5 Ru1 C3 -40.1(6)
C1 C5 Ru1 C2 36.2(6)
C4 C5 Ru1 C2 -81.7(6)
C1 C5 Ru1 P1 144.9(5)
C4 C5 Ru1 P1 27.0(7)
C1 C5 Ru1 S2 -130.1(6)
C4 C5 Ru1 S2 112.0(6)
C4 C5 Ru1 C1 -117.9(9)
C1 C5 Ru1 S1 -17.7(8)
C4 C5 Ru1 S1 -135.6(5)
C1 C5 Ru1 Ru2 -81.2(6)
C4 C5 Ru1 Ru2 160.9(5)
C19 S2 Ru1 C4 -92.9(4)
Ru2 S2 Ru1 C4 158.8(3)
C19 S2 Ru1 C3 -86.0(5)
Ru2 S2 Ru1 C3 165.6(4)
C19 S2 Ru1 C2 -152.1(6)
Ru2 S2 Ru1 C2 99.6(5)
C19 S2 Ru1 P1 4.9(3)
Ru2 S2 Ru1 P1 -103.43(7)
C19 S2 Ru1 C5 -128.3(4)
Ru2 S2 Ru1 C5 123.4(3)
C19 S2 Ru1 C1 -157.2(4)
Ru2 S2 Ru1 C1 94.5(3)
C19 S2 Ru1 S1 88.9(3)
Ru2 S2 Ru1 S1 -19.42(7)
C19 S2 Ru1 Ru2 108.3(3)
C5 C1 Ru1 C4 -37.7(6)
C2 C1 Ru1 C4 81.7(7)
C5 C1 Ru1 C3 -82.1(7)
C2 C1 Ru1 C3 37.4(6)
C5 C1 Ru1 C2 -119.5(9)
C5 C1 Ru1 P1 -78.3(9)
C2 C1 Ru1 P1 41.2(10)
C2 C1 Ru1 C5 119.5(9)
C5 C1 Ru1 S2 56.1(6)
C2 C1 Ru1 S2 175.6(5)
C5 C1 Ru1 S1 168.4(6)
C2 C1 Ru1 S1 -72.2(6)
C5 C1 Ru1 Ru2 112.9(6)
C2 C1 Ru1 Ru2 -127.6(6)
C13 S1 Ru1 C4 93.3(7)
Ru2 S1 Ru1 C4 -156.7(6)
C13 S1 Ru1 C3 86.1(4)
Ru2 S1 Ru1 C3 -163.9(3)
C13 S1 Ru1 C2 116.3(4)
Ru2 S1 Ru1 C2 -133.6(2)
C13 S1 Ru1 P1 -6.0(3)
Ru2 S1 Ru1 P1 104.03(8)
C13 S1 Ru1 C5 161.4(5)
Ru2 S1 Ru1 C5 -88.6(4)
C13 S1 Ru1 S2 -90.5(3)
Ru2 S1 Ru1 S2 19.56(7)
C13 S1 Ru1 C1 150.8(4)
Ru2 S1 Ru1 C1 -99.2(3)
C13 S1 Ru1 Ru2 -110.0(3)
C28 C24 Ru2 O1 -125.3(5)
C25 C24 Ru2 O1 -8.3(8)
C29 C24 Ru2 O1 110.1(9)
C25 C24 Ru2 C28 117.0(7)
C29 C24 Ru2 C28 -124.6(11)
C28 C24 Ru2 C27 -38.6(5)
C25 C24 Ru2 C27 78.3(5)
C29 C24 Ru2 C27 -163.3(10)
C28 C24 Ru2 C25 -117.0(7)
C29 C24 Ru2 C25 118.4(11)
C28 C24 Ru2 C26 -80.4(5)
C25 C24 Ru2 C26 36.6(5)
C29 C24 Ru2 C26 155.0(10)
C28 C24 Ru2 S1 40.2(6)
C25 C24 Ru2 S1 157.2(4)
C29 C24 Ru2 S1 -84.4(9)
C28 C24 Ru2 S2 145.9(5)
C25 C24 Ru2 S2 -97.1(5)
C29 C24 Ru2 S2 21.3(9)
C28 C24 Ru2 Ru1 93.9(5)
C25 C24 Ru2 Ru1 -149.1(4)
C29 C24 Ru2 Ru1 -30.7(9)
C24 C28 Ru2 O1 119.0(6)
C27 C28 Ru2 O1 3.2(8)
C33 C28 Ru2 O1 -117.1(8)
C27 C28 Ru2 C24 -115.8(7)
C33 C28 Ru2 C24 123.9(11)
C24 C28 Ru2 C27 115.8(7)
C33 C28 Ru2 C27 -120.3(10)
C24 C28 Ru2 C25 38.0(5)
C27 C28 Ru2 C25 -77.9(5)
C33 C28 Ru2 C25 161.8(9)
C24 C28 Ru2 C26 79.5(5)
C27 C28 Ru2 C26 -36.3(5)
C33 C28 Ru2 C26 -156.7(9)
C24 C28 Ru2 S1 -146.6(5)
C27 C28 Ru2 S1 97.5(5)
C33 C28 Ru2 S1 -22.8(8)
C24 C28 Ru2 S2 -42.1(6)
C27 C28 Ru2 S2 -157.9(4)
C33 C28 Ru2 S2 81.8(9)
C24 C28 Ru2 Ru1 -94.8(5)
C27 C28 Ru2 Ru1 149.3(4)
C33 C28 Ru2 Ru1 29.0(9)
C26 C27 Ru2 O1 63.3(5)
C28 C27 Ru2 O1 -178.2(4)
C32 C27 Ru2 O1 -60.1(9)
C26 C27 Ru2 C24 -79.9(5)
C28 C27 Ru2 C24 38.7(5)
C32 C27 Ru2 C24 156.8(10)
C26 C27 Ru2 C28 -118.5(7)
C32 C27 Ru2 C28 118.1(11)
C26 C27 Ru2 C25 -36.6(4)
C28 C27 Ru2 C25 81.9(5)
C32 C27 Ru2 C25 -160.0(10)
C28 C27 Ru2 C26 118.5(7)
C32 C27 Ru2 C26 -123.3(10)
C26 C27 Ru2 S1 157.2(4)
C28 C27 Ru2 S1 -84.3(5)
C32 C27 Ru2 S1 33.8(9)
C26 C27 Ru2 S2 -68.8(8)
C28 C27 Ru2 S2 49.8(9)
C32 C27 Ru2 S2 167.9(6)
C26 C27 Ru2 Ru1 -161.9(3)
C28 C27 Ru2 Ru1 -43.3(6)
C32 C27 Ru2 Ru1 74.8(9)
C26 C25 Ru2 O1 -66.9(5)
C24 C25 Ru2 O1 175.1(5)
C30 C25 Ru2 O1 55.2(8)
C26 C25 Ru2 C24 118.0(7)
C30 C25 Ru2 C24 -119.9(10)
C26 C25 Ru2 C28 79.9(5)
C24 C25 Ru2 C28 -38.1(5)
C30 C25 Ru2 C28 -157.9(9)
C26 C25 Ru2 C27 36.7(5)
C24 C25 Ru2 C27 -81.2(5)
C30 C25 Ru2 C27 158.9(9)
C24 C25 Ru2 C26 -118.0(7)
C30 C25 Ru2 C26 122.1(10)
C26 C25 Ru2 S1 69.4(7)
C24 C25 Ru2 S1 -48.6(7)
C30 C25 Ru2 S1 -168.4(5)
C26 C25 Ru2 S2 -156.0(4)
C24 C25 Ru2 S2 86.0(5)
C30 C25 Ru2 S2 -33.9(8)
C26 C25 Ru2 Ru1 161.7(4)
C24 C25 Ru2 Ru1 43.8(6)
C30 C25 Ru2 Ru1 -76.1(8)
C27 C26 Ru2 O1 -122.8(5)
C25 C26 Ru2 O1 118.6(5)
C31 C26 Ru2 O1 -3.2(8)
C27 C26 Ru2 C24 80.7(5)
C25 C26 Ru2 C24 -37.8(5)
C31 C26 Ru2 C24 -159.7(9)
C27 C26 Ru2 C28 37.5(5)
C25 C26 Ru2 C28 -81.0(5)
C31 C26 Ru2 C28 157.2(9)
C25 C26 Ru2 C27 -118.5(7)
C31 C26 Ru2 C27 119.6(10)
C27 C26 Ru2 C25 118.5(7)
C31 C26 Ru2 C25 -121.8(10)
C27 C26 Ru2 S1 -29.6(5)
C25 C26 Ru2 S1 -148.2(4)
C31 C26 Ru2 S1 90.0(8)
C27 C26 Ru2 S2 150.1(4)
C25 C26 Ru2 S2 31.6(6)
C31 C26 Ru2 S2 -90.2(8)
C27 C26 Ru2 Ru1 59.1(10)
C25 C26 Ru2 Ru1 -59.5(10)
C31 C26 Ru2 Ru1 178.7(6)
C13 S1 Ru2 O1 -3.4(3)
Ru1 S1 Ru2 O1 -106.69(15)
C13 S1 Ru2 C24 -175.2(4)
Ru1 S1 Ru2 C24 81.5(3)
C13 S1 Ru2 C28 -151.6(4)
Ru1 S1 Ru2 C28 105.1(2)
C13 S1 Ru2 C27 -113.5(4)
Ru1 S1 Ru2 C27 143.2(2)
C13 S1 Ru2 C25 -142.2(5)
Ru1 S1 Ru2 C25 114.5(5)
C13 S1 Ru2 C26 -96.0(4)
Ru1 S1 Ru2 C26 160.7(3)
C13 S1 Ru2 S2 84.2(3)
Ru1 S1 Ru2 S2 -19.15(7)
C13 S1 Ru2 Ru1 103.3(3)
C19 S2 Ru2 O1 8.0(3)
Ru1 S2 Ru2 O1 110.67(16)
C19 S2 Ru2 C24 153.6(4)
Ru1 S2 Ru2 C24 -103.8(3)
C19 S2 Ru2 C28 178.2(4)
Ru1 S2 Ru2 C28 -79.2(3)
C19 S2 Ru2 C27 143.6(7)
Ru1 S2 Ru2 C27 -113.7(6)
C19 S2 Ru2 C25 115.3(4)
Ru1 S2 Ru2 C25 -142.1(2)
C19 S2 Ru2 C26 96.8(4)
Ru1 S2 Ru2 C26 -160.6(3)
C19 S2 Ru2 S1 -83.4(3)
Ru1 S2 Ru2 S1 19.23(7)
C19 S2 Ru2 Ru1 -102.6(3)
C4 Ru1 Ru2 O1 -120.3(6)
C3 Ru1 Ru2 O1 133.8(8)
C2 Ru1 Ru2 O1 143.7(3)
P1 Ru1 Ru2 O1 3.72(17)
C5 Ru1 Ru2 O1 -144.2(3)
S2 Ru1 Ru2 O1 -74.80(17)
C1 Ru1 Ru2 O1 178.9(3)
S1 Ru1 Ru2 O1 81.31(17)
C4 Ru1 Ru2 C24 38.0(6)
C3 Ru1 Ru2 C24 -67.9(8)
C2 Ru1 Ru2 C24 -58.0(4)
P1 Ru1 Ru2 C24 162.1(2)
C5 Ru1 Ru2 C24 14.2(4)
S2 Ru1 Ru2 C24 83.5(3)
C1 Ru1 Ru2 C24 -22.8(4)
S1 Ru1 Ru2 C24 -120.4(3)
C4 Ru1 Ru2 C28 77.4(6)
C3 Ru1 Ru2 C28 -28.5(8)
C2 Ru1 Ru2 C28 -18.6(4)
P1 Ru1 Ru2 C28 -158.6(2)
C5 Ru1 Ru2 C28 53.5(4)
S2 Ru1 Ru2 C28 122.9(2)
C1 Ru1 Ru2 C28 16.5(4)
S1 Ru1 Ru2 C28 -81.0(2)
C4 Ru1 Ru2 C27 103.2(6)
C3 Ru1 Ru2 C27 -2.7(8)
C2 Ru1 Ru2 C27 7.2(4)
P1 Ru1 Ru2 C27 -132.8(3)
C5 Ru1 Ru2 C27 79.3(4)
S2 Ru1 Ru2 C27 148.7(3)
C1 Ru1 Ru2 C27 42.4(4)
S1 Ru1 Ru2 C27 -55.2(3)
C4 Ru1 Ru2 C25 12.0(6)
C3 Ru1 Ru2 C25 -93.9(8)
C2 Ru1 Ru2 C25 -84.0(4)
P1 Ru1 Ru2 C25 136.0(3)
C5 Ru1 Ru2 C25 -11.9(4)
S2 Ru1 Ru2 C25 57.5(3)
C1 Ru1 Ru2 C25 -48.8(4)
S1 Ru1 Ru2 C25 -146.4(3)
C4 Ru1 Ru2 C26 57.7(10)
C3 Ru1 Ru2 C26 -48.2(11)
C2 Ru1 Ru2 C26 -38.3(8)
P1 Ru1 Ru2 C26 -178.3(8)
C5 Ru1 Ru2 C26 33.8(8)
S2 Ru1 Ru2 C26 103.2(8)
C1 Ru1 Ru2 C26 -3.1(8)
S1 Ru1 Ru2 C26 -100.7(8)
C4 Ru1 Ru2 S1 158.4(6)
C3 Ru1 Ru2 S1 52.5(8)
C2 Ru1 Ru2 S1 62.4(3)
P1 Ru1 Ru2 S1 -77.59(9)
C5 Ru1 Ru2 S1 134.5(3)
S2 Ru1 Ru2 S1 -156.10(9)
C1 Ru1 Ru2 S1 97.6(3)
C4 Ru1 Ru2 S2 -45.5(6)
C3 Ru1 Ru2 S2 -151.4(8)
C2 Ru1 Ru2 S2 -141.5(3)
P1 Ru1 Ru2 S2 78.51(9)
C5 Ru1 Ru2 S2 -69.4(3)
C1 Ru1 Ru2 S2 -106.3(3)
S1 Ru1 Ru2 S2 156.10(9)
